data_4501210
loop_
_publ_author_name
'Viger-Gravel, Jasmine'
'Korobkov, Ilia'
'Bryce, David L.'

_publ_section_title
;
 Multinuclear Solid-State Magnetic Resonance and X-ray Diffraction Study
 of Some Thiocyanate and Selenocyanate Complexes Exhibiting Halogen
 Bonding
;
_journal_issue 11
_journal_name_full 'Crystal Growth &amp; Design'
_journal_page_first 4984
_journal_paper_doi 10.1021/cg200889y
_journal_volume 11
_journal_year 2011
_chemical_formula_sum 'C17 H12 F8 I4 N2 Se'
_chemical_formula_weight 982.85
_chemical_name_systematic
; 
 ? 
;
_space_group_IT_number 2
_symmetry_cell_setting triclinic
_symmetry_space_group_name_Hall '-P 1'
_symmetry_space_group_name_H-M 'P -1'
_atom_sites_solution_hydrogens geom
_atom_sites_solution_primary direct
_atom_sites_solution_secondary difmap
_audit_creation_method SHELXL-97
_cell_angle_alpha 93.753(4)
_cell_angle_beta 90.429(4)
_cell_angle_gamma 97.315(4)
_cell_formula_units_Z 2
_cell_length_a 8.7214(7)
_cell_length_b 11.0795(9)
_cell_length_c 13.4793(11)
_cell_measurement_reflns_used 9217
_cell_measurement_temperature 200(2)
_cell_measurement_theta_max 28.35
_cell_measurement_theta_min 2.78
_cell_volume 1288.95(18)
_computing_cell_refinement 'APEX II, Bruker (2009)'
_computing_data_collection 'APEX II, Bruker (2009)'
_computing_data_reduction 'XPREP, Bruker (2009)'
_computing_molecular_graphics 'SHELXTL, Bruker (2004)'
_computing_publication_material 'SHELXTL, Bruker (2004)'
_computing_structure_refinement 'SHELXL-97 (Sheldrick, 2008)'
_computing_structure_solution 'SHELXS-97 (Sheldrick, 2008)'
_diffrn_ambient_temperature 200(2)
_diffrn_measured_fraction_theta_full 0.984
_diffrn_measured_fraction_theta_max 0.984
_diffrn_measurement_device_type 'Bruker APEX-II CCD'
_diffrn_measurement_method '\f and \w scans'
_diffrn_radiation_monochromator graphite
_diffrn_radiation_source 'fine-focus sealed tube'
_diffrn_radiation_type MoK\a
_diffrn_radiation_wavelength 0.71073
_diffrn_reflns_av_R_equivalents 0.0262
_diffrn_reflns_av_sigmaI/netI 0.0195
_diffrn_reflns_limit_h_max 11
_diffrn_reflns_limit_h_min -11
_diffrn_reflns_limit_k_max 14
_diffrn_reflns_limit_k_min -14
_diffrn_reflns_limit_l_max 17
_diffrn_reflns_limit_l_min -17
_diffrn_reflns_number 26961
_diffrn_reflns_theta_full 28.35
_diffrn_reflns_theta_max 28.35
_diffrn_reflns_theta_min 2.32
_exptl_absorpt_coefficient_mu 6.313
_exptl_absorpt_correction_T_max 0.4941
_exptl_absorpt_correction_T_min 0.2906
_exptl_absorpt_correction_type multi-scan
_exptl_absorpt_process_details 'SADABS, Bruker (2003)'
_exptl_crystal_colour colourless
_exptl_crystal_density_diffrn 2.532
_exptl_crystal_density_meas ?
_exptl_crystal_density_method 'not measured'
_exptl_crystal_description block
_exptl_crystal_F_000 892
_exptl_crystal_size_max 0.26
_exptl_crystal_size_mid 0.17
_exptl_crystal_size_min 0.13
_refine_diff_density_max 0.907
_refine_diff_density_min -1.382
_refine_diff_density_rms 0.127
_refine_ls_extinction_method none
_refine_ls_goodness_of_fit_ref 1.073
_refine_ls_hydrogen_treatment constr
_refine_ls_matrix_type full
_refine_ls_number_parameters 289
_refine_ls_number_reflns 6346
_refine_ls_number_restraints 0
_refine_ls_restrained_S_all 1.073
_refine_ls_R_factor_all 0.0255
_refine_ls_R_factor_gt 0.0228
_refine_ls_shift/su_max 0.001
_refine_ls_shift/su_mean 0.000
_refine_ls_structure_factor_coef Fsqd
_refine_ls_weighting_details 'calc w=1/[\s^2^(Fo^2^)+(0.0327P)^2^+0.5766P] where P=(Fo^2^+2Fc^2^)/3'
_refine_ls_weighting_scheme calc
_refine_ls_wR_factor_gt 0.0573
_refine_ls_wR_factor_ref 0.0588
_reflns_number_gt 5804
_reflns_number_total 6346
_reflns_threshold_expression >2sigma(I)
_cod_data_source_file cg200889y_si_003.cif
_cod_data_source_block db045
_cod_depositor_comments
;
The following automatic conversions were performed:

'_symmetry_cell_setting' value 'Triclinic' changed to 'triclinic'
according to /home/saulius/struct/CIF-dictionaries/cif_core.dic
dictionary named 'cif_core.dic' version 2.4.1 from 2010-06-29.

Automatic conversion script
Id: cif_fix_values 1715 2011-07-08 13:25:40Z adriana 

The following automatic conversions were performed:

'_exptl_crystal_density_meas' value 'n/a' was changed to '?' - the
value is perceived as not measured.

Automatic conversion script
Id: cif_fix_values 3008 2015-01-20 13:52:24Z robertas 
;
_cod_original_sg_symbol_H-M P-1
_cod_database_code 4501210

loop_
_symmetry_equiv_pos_as_xyz
'x, y, z'
'-x, -y, -z'

loop_
_atom_site_label
_atom_site_type_symbol
_atom_site_fract_x
_atom_site_fract_y
_atom_site_fract_z
_atom_site_U_iso_or_equiv
_atom_site_adp_type
_atom_site_occupancy
_atom_site_symmetry_multiplicity
_atom_site_calc_flag
_atom_site_refinement_flags
F1 F 0.1134(3) 0.6257(2) 0.41804(19) 0.0744(6) Uani 1 1 d .
F2 F 0.1545(3) 0.5622(3) 0.60373(18) 0.0854(8) Uani 1 1 d .
F3 F 0.3363(3) 0.3866(2) 0.63798(14) 0.0763(7) Uani 1 1 d .
F4 F 0.4748(2) 0.27661(17) 0.48768(15) 0.0573(5) Uani 1 1 d .
F5 F 0.0182(2) 0.20375(17) 0.47105(14) 0.0571(5) Uani 1 1 d .
F6 F 0.1827(3) 0.1122(2) 0.60924(13) 0.0631(5) Uani 1 1 d .
F7 F 0.3640(3) -0.0629(2) 0.55687(15) 0.0654(5) Uani 1 1 d .
F8 F 0.3932(2) -0.13470(19) 0.36490(15) 0.0601(5) Uani 1 1 d .
I1 I 0.480202(19) 0.300789(15) 0.257154(13) 0.03816(5) Uani 1 1 d .
I2 I 0.22644(2) 0.535917(18) 0.211164(16) 0.04956(6) Uani 1 1 d .
I3 I 0.25871(2) -0.058559(15) 0.166352(13) 0.04038(5) Uani 1 1 d .
I4 I -0.03012(2) 0.147847(19) 0.241421(15) 0.04963(6) Uani 1 1 d .
N1 N 0.8186(4) 0.3873(3) -0.0020(3) 0.0674(8) Uani 1 1 d .
N2 N 0.2530(3) 0.2731(2) 0.90315(17) 0.0404(5) Uani 1 1 d .
Se1 Se 0.66217(4) 0.15891(3) 0.06953(2) 0.04803(8) Uani 1 1 d .
C1 C 0.3645(3) 0.3914(2) 0.3702(2) 0.0367(5) Uani 1 1 d .
C2 C 0.2706(3) 0.4806(2) 0.3527(2) 0.0397(5) Uani 1 1 d .
C3 C 0.2021(4) 0.5375(3) 0.4327(3) 0.0504(7) Uani 1 1 d .
C4 C 0.2227(4) 0.5062(3) 0.5279(3) 0.0584(9) Uani 1 1 d .
C5 C 0.3131(4) 0.4179(3) 0.5453(2) 0.0533(8) Uani 1 1 d .
C6 C 0.3841(3) 0.3614(3) 0.4667(2) 0.0427(6) Uani 1 1 d .
C7 C 0.2183(3) -0.0024(2) 0.31505(18) 0.0346(5) Uani 1 1 d .
C8 C 0.1193(3) 0.0835(2) 0.3423(2) 0.0360(5) Uani 1 1 d .
C9 C 0.1105(3) 0.1207(2) 0.4415(2) 0.0404(6) Uani 1 1 d .
C10 C 0.1934(3) 0.0736(3) 0.5135(2) 0.0449(6) Uani 1 1 d .
C11 C 0.2861(3) -0.0137(3) 0.4874(2) 0.0453(6) Uani 1 1 d .
C12 C 0.2987(3) -0.0508(3) 0.3878(2) 0.0412(6) Uani 1 1 d .
C13 C 0.7594(3) 0.2988(3) 0.0272(2) 0.0443(6) Uani 1 1 d .
C14 C 0.1814(6) 0.2223(6) 0.9924(3) 0.0958(17) Uani 1 1 d .
H14A H 0.0995 0.1559 0.9725 0.144 Uiso 1 1 calc R
H14B H 0.1371 0.2864 1.0319 0.144 Uiso 1 1 calc R
H14C H 0.2599 0.1907 1.0323 0.144 Uiso 1 1 calc R
C15 C 0.3779(5) 0.3722(4) 0.9362(4) 0.0784(12) Uani 1 1 d .
H15A H 0.4572 0.3381 0.9734 0.118 Uiso 1 1 calc R
H15B H 0.3343 0.4338 0.9790 0.118 Uiso 1 1 calc R
H15C H 0.4243 0.4100 0.8780 0.118 Uiso 1 1 calc R
C16 C 0.1339(4) 0.3258(4) 0.8452(3) 0.0691(10) Uani 1 1 d .
H16A H 0.0527 0.2606 0.8215 0.104 Uiso 1 1 calc R
H16B H 0.1825 0.3649 0.7881 0.104 Uiso 1 1 calc R
H16C H 0.0883 0.3864 0.8878 0.104 Uiso 1 1 calc R
C17 C 0.3226(7) 0.1803(5) 0.8417(4) 0.0980(17) Uani 1 1 d .
H17A H 0.2418 0.1148 0.8182 0.147 Uiso 1 1 calc R
H17B H 0.3994 0.1466 0.8815 0.147 Uiso 1 1 calc R
H17C H 0.3730 0.2178 0.7845 0.147 Uiso 1 1 calc R

loop_
_atom_site_aniso_label
_atom_site_aniso_U_11
_atom_site_aniso_U_22
_atom_site_aniso_U_33
_atom_site_aniso_U_23
_atom_site_aniso_U_13
_atom_site_aniso_U_12
F1 0.0635(13) 0.0712(13) 0.0907(16) -0.0207(12) 0.0152(11) 0.0302(11)
F2 0.0733(15) 0.1063(19) 0.0668(13) -0.0401(13) 0.0289(11) -0.0042(13)
F3 0.0926(16) 0.0889(15) 0.0379(9) 0.0042(9) 0.0057(10) -0.0255(13)
F4 0.0657(12) 0.0535(10) 0.0534(10) 0.0157(8) -0.0076(9) 0.0044(9)
F5 0.0599(12) 0.0507(10) 0.0610(11) -0.0101(8) 0.0175(9) 0.0143(9)
F6 0.0709(13) 0.0754(13) 0.0373(9) -0.0088(8) 0.0068(8) -0.0068(10)
F7 0.0623(12) 0.0889(15) 0.0472(10) 0.0151(10) -0.0126(9) 0.0143(11)
F8 0.0615(12) 0.0649(12) 0.0606(11) 0.0081(9) -0.0038(9) 0.0325(9)
I1 0.03708(9) 0.03628(9) 0.04225(9) 0.00015(6) 0.00350(6) 0.01019(6)
I2 0.04787(11) 0.04754(11) 0.05743(12) 0.00898(8) 0.00377(8) 0.01915(8)
I3 0.04503(10) 0.03815(9) 0.03837(9) -0.00275(6) 0.00172(7) 0.00949(7)
I4 0.04974(11) 0.05339(11) 0.05159(11) 0.01562(8) 0.00759(8) 0.02255(8)
N1 0.070(2) 0.0613(18) 0.0700(19) 0.0084(15) 0.0085(16) 0.0050(15)
N2 0.0365(11) 0.0471(12) 0.0392(11) 0.0091(9) -0.0027(9) 0.0087(9)
Se1 0.06338(19) 0.04642(15) 0.03819(14) 0.00588(11) 0.00624(12) 0.02020(13)
C1 0.0323(12) 0.0354(12) 0.0408(13) -0.0011(9) 0.0052(10) 0.0001(9)
C2 0.0336(13) 0.0385(12) 0.0464(14) -0.0013(10) 0.0064(10) 0.0040(10)
C3 0.0382(15) 0.0479(15) 0.0630(18) -0.0122(13) 0.0117(13) 0.0053(12)
C4 0.0463(17) 0.069(2) 0.0523(17) -0.0231(15) 0.0187(14) -0.0094(15)
C5 0.0567(19) 0.0598(18) 0.0358(13) -0.0032(12) 0.0078(12) -0.0187(15)
C6 0.0408(14) 0.0413(13) 0.0431(14) 0.0046(11) 0.0019(11) -0.0068(11)
C7 0.0342(12) 0.0325(11) 0.0370(12) 0.0010(9) 0.0028(9) 0.0048(9)
C8 0.0339(12) 0.0327(11) 0.0417(13) 0.0032(9) 0.0020(10) 0.0047(9)
C9 0.0381(13) 0.0341(12) 0.0471(14) -0.0028(10) 0.0097(11) -0.0005(10)
C10 0.0433(15) 0.0516(15) 0.0346(12) -0.0038(11) 0.0029(11) -0.0109(12)
C11 0.0386(14) 0.0562(16) 0.0403(14) 0.0085(12) -0.0068(11) -0.0002(12)
C12 0.0377(14) 0.0429(13) 0.0437(14) 0.0032(11) -0.0017(11) 0.0077(11)
C13 0.0465(15) 0.0509(15) 0.0389(13) 0.0005(11) 0.0000(11) 0.0208(12)
C14 0.081(3) 0.142(5) 0.064(2) 0.051(3) -0.002(2) -0.011(3)
C15 0.052(2) 0.062(2) 0.120(4) 0.008(2) -0.013(2) -0.0019(17)
C16 0.0470(18) 0.103(3) 0.064(2) 0.032(2) -0.0028(16) 0.0222(18)
C17 0.130(4) 0.092(3) 0.078(3) -0.031(2) -0.022(3) 0.060(3)

loop_
_atom_type_symbol
_atom_type_description
_atom_type_scat_dispersion_real
_atom_type_scat_dispersion_imag
_atom_type_scat_source
C C 0.0033 0.0016 'International Tables Vol C Tables 4.2.6.8 and 6.1.1.4'
H H 0.0000 0.0000 'International Tables Vol C Tables 4.2.6.8 and 6.1.1.4'
N N 0.0061 0.0033 'International Tables Vol C Tables 4.2.6.8 and 6.1.1.4'
F F 0.0171 0.0103 'International Tables Vol C Tables 4.2.6.8 and 6.1.1.4'
Se Se -0.0929 2.2259 'International Tables Vol C Tables 4.2.6.8 and 6.1.1.4'
I I -0.4742 1.8119 'International Tables Vol C Tables 4.2.6.8 and 6.1.1.4'

loop_
_geom_angle_atom_site_label_1
_geom_angle_atom_site_label_2
_geom_angle_atom_site_label_3
_geom_angle
C14 N2 C17 111.5(4)
C14 N2 C16 109.1(3)
C17 N2 C16 111.0(3)
C14 N2 C15 107.9(3)
C17 N2 C15 108.2(4)
C16 N2 C15 109.0(3)
C6 C1 C2 118.4(3)
C6 C1 I1 118.1(2)
C2 C1 I1 123.4(2)
C3 C2 C1 119.2(3)
C3 C2 I2 117.3(2)
C1 C2 I2 123.5(2)
F1 C3 C4 118.1(3)
F1 C3 C2 120.4(3)
C4 C3 C2 121.5(3)
F2 C4 C5 120.2(3)
F2 C4 C3 120.3(4)
C5 C4 C3 119.5(3)
F3 C5 C4 120.6(3)
F3 C5 C6 119.6(3)
C4 C5 C6 119.8(3)
F4 C6 C1 120.7(3)
F4 C6 C5 117.7(3)
C1 C6 C5 121.6(3)
C12 C7 C8 119.4(2)
C12 C7 I3 117.27(19)
C8 C7 I3 123.31(19)
C9 C8 C7 118.5(2)
C9 C8 I4 118.1(2)
C7 C8 I4 123.20(19)
F5 C9 C10 117.7(3)
F5 C9 C8 120.6(3)
C10 C9 C8 121.8(3)
F6 C10 C9 120.2(3)
F6 C10 C11 120.0(3)
C9 C10 C11 119.8(3)
F7 C11 C10 120.5(3)
F7 C11 C12 120.2(3)
C10 C11 C12 119.3(3)
F8 C12 C7 121.2(3)
F8 C12 C11 117.6(3)
C7 C12 C11 121.2(3)
N1 C13 Se1 178.1(3)

loop_
_geom_bond_atom_site_label_1
_geom_bond_atom_site_label_2
_geom_bond_distance
F1 C3 1.344(4)
F2 C4 1.342(4)
F3 C5 1.338(4)
F4 C6 1.345(4)
F5 C9 1.341(3)
F6 C10 1.340(3)
F7 C11 1.336(3)
F8 C12 1.342(3)
I1 C1 2.105(3)
I2 C2 2.089(3)
I3 C7 2.105(2)
I4 C8 2.095(3)
N1 C13 1.143(4)
N2 C14 1.471(4)
N2 C17 1.472(5)
N2 C16 1.495(4)
N2 C15 1.489(4)
Se1 C13 1.799(3)
C1 C6 1.377(4)
C1 C2 1.392(4)
C2 C3 1.391(4)
C3 C4 1.368(5)
C4 C5 1.363(5)
C5 C6 1.386(4)
C7 C12 1.376(4)
C7 C8 1.398(4)
C8 C9 1.380(4)
C9 C10 1.374(4)
C10 C11 1.368(5)
C11 C12 1.388(4)

loop_
_geom_torsion_atom_site_label_1
_geom_torsion_atom_site_label_2
_geom_torsion_atom_site_label_3
_geom_torsion_atom_site_label_4
_geom_torsion
C6 C1 C2 C3 1.0(4)
I1 C1 C2 C3 -178.4(2)
C6 C1 C2 I2 -179.35(18)
I1 C1 C2 I2 1.3(3)
C1 C2 C3 F1 178.7(3)
I2 C2 C3 F1 -1.0(4)
C1 C2 C3 C4 -1.2(4)
I2 C2 C3 C4 179.1(2)
F1 C3 C4 F2 0.5(4)
C2 C3 C4 F2 -179.7(3)
F1 C3 C4 C5 -179.4(3)
C2 C3 C4 C5 0.5(5)
F2 C4 C5 F3 -0.6(4)
C3 C4 C5 F3 179.3(3)
F2 C4 C5 C6 -179.4(3)
C3 C4 C5 C6 0.5(4)
C2 C1 C6 F4 -179.4(2)
I1 C1 C6 F4 0.0(3)
C2 C1 C6 C5 -0.1(4)
I1 C1 C6 C5 179.3(2)
F3 C5 C6 F4 -0.2(4)
C4 C5 C6 F4 178.7(3)
F3 C5 C6 C1 -179.5(2)
C4 C5 C6 C1 -0.7(4)
C12 C7 C8 C9 2.6(4)
I3 C7 C8 C9 -175.06(18)
C12 C7 C8 I4 -172.09(19)
I3 C7 C8 I4 10.3(3)
C7 C8 C9 F5 179.4(2)
I4 C8 C9 F5 -5.6(3)
C7 C8 C9 C10 -1.4(4)
I4 C8 C9 C10 173.51(19)
F5 C9 C10 F6 -1.2(4)
C8 C9 C10 F6 179.6(2)
F5 C9 C10 C11 178.3(2)
C8 C9 C10 C11 -0.8(4)
F6 C10 C11 F7 1.4(4)
C9 C10 C11 F7 -178.1(2)
F6 C10 C11 C12 -178.5(2)
C9 C10 C11 C12 1.9(4)
C8 C7 C12 F8 179.1(2)
I3 C7 C12 F8 -3.1(3)
C8 C7 C12 C11 -1.5(4)
I3 C7 C12 C11 176.2(2)
F7 C11 C12 F8 -1.3(4)
C10 C11 C12 F8 178.6(3)
F7 C11 C12 C7 179.3(3)
C10 C11 C12 C7 -0.7(4)
